data_7245956
loop_
_publ_author_name
'Zhuang, Hongfeng'
'Hou, Qin'
'Han, Feng'
'Lv, Haotian'
'Miao, Chengxia'

_publ_section_title
;
 Heteropolyacid catalyzed O-alkylation of oximes with alcohols via a
 carbocation in dimethyl carbonate and mechanism insight
;
_journal_issue 1
_journal_name_full 'Green Chemistry'
_journal_page_first 310
_journal_page_last 317
_journal_paper_doi 10.1039/D2GC03214G
_journal_volume 25
_journal_year 2023
_chemical_formula_moiety 'C38 H29 N O'
_chemical_formula_sum 'C38 H29 N O'
_chemical_formula_weight 515.66
_space_group_crystal_system monoclinic
_space_group_IT_number 14
_space_group_name_Hall '-P 2yn'
_space_group_name_H-M_alt 'P 1 21/n 1'
_symmetry_Int_Tables_number 14
_audit_block_doi 10.5517/ccdc.csd.cc2cm78j
_audit_creation_date 2022-07-28
_audit_creation_method
;
Olex2 1.2
(compiled 2017.08.10 svn.r3458 for OlexSys, GUI svn.r5381)
;
_audit_update_record
;
2022-07-28 deposited with the CCDC.	2022-11-22 downloaded from the CCDC.
;
_cell_angle_alpha 90
_cell_angle_beta 109.053(2)
_cell_angle_gamma 90
_cell_formula_units_Z 4
_cell_length_a 9.7566(10)
_cell_length_b 23.006(2)
_cell_length_c 13.3290(13)
_cell_measurement_reflns_used 4153
_cell_measurement_temperature 296(2)
_cell_measurement_theta_max 24.899
_cell_measurement_theta_min 2.272
_cell_volume 2827.9(5)
_computing_cell_refinement 'SAINT v8.34A (Bruker, 2013)'
_computing_data_reduction 'SAINT v8.34A (Bruker, 2013)'
_computing_molecular_graphics 'Olex2 (Dolomanov et al., 2009)'
_computing_publication_material 'Olex2 (Dolomanov et al., 2009)'
_computing_structure_refinement 'olex2.refine (Bourhis et al., 2015)'
_computing_structure_solution 'ShelXT (Sheldrick, 2015)'
_diffrn_ambient_temperature 296.15
_diffrn_measured_fraction_theta_full 0.9750
_diffrn_measured_fraction_theta_max 0.9741
_diffrn_measurement_device_type 'SuperNova, Dual, Cu at zero, Eos'
_diffrn_radiation_type 'Mo K\a'
_diffrn_radiation_wavelength 0.71073
_diffrn_reflns_av_R_equivalents 0.0290
_diffrn_reflns_av_unetI/netI 0.0396
_diffrn_reflns_limit_h_max 12
_diffrn_reflns_limit_h_min -12
_diffrn_reflns_limit_k_max 28
_diffrn_reflns_limit_k_min -26
_diffrn_reflns_limit_l_max 17
_diffrn_reflns_limit_l_min -15
_diffrn_reflns_number 16981
_diffrn_reflns_theta_full 27.5365
_diffrn_reflns_theta_max 27.54
_diffrn_reflns_theta_min 2.83
_exptl_absorpt_coefficient_mu 0.072
_exptl_absorpt_correction_T_max 0.7456
_exptl_absorpt_correction_T_min 0.6955
_exptl_absorpt_correction_type multi-scan
_exptl_absorpt_process_details
;
SADABS-2014/5 (Bruker,2014/5) was used for absorption correction.
wR2(int) was 0.0868 before and 0.0402 after correction.
The Ratio of minimum to maximum transmission is 0.9328.
The \l/2 correction factor is 0.00150.
;
_exptl_crystal_colour colorless
_exptl_crystal_density_diffrn 1.2111
_exptl_crystal_description columnar
_exptl_crystal_F_000 1088.4484
_exptl_crystal_size_max 0.25
_exptl_crystal_size_mid 0.21
_exptl_crystal_size_min 0.15
_refine_diff_density_max 0.2667
_refine_diff_density_min -0.2783
_refine_diff_density_rms 0.0623
_refine_ls_d_res_high 0.7687
_refine_ls_d_res_low 7.1953
_refine_ls_goodness_of_fit_ref 1.0678
_refine_ls_hydrogen_treatment constr
_refine_ls_matrix_type full
_refine_ls_number_constraints 58
_refine_ls_number_parameters 361
_refine_ls_number_reflns 6365
_refine_ls_number_restraints 0
_refine_ls_restrained_S_all 1.0678
_refine_ls_R_factor_all 0.0939
_refine_ls_R_factor_gt 0.0487
_refine_ls_shift/su_max 0.0000
_refine_ls_shift/su_mean 0.0000
_refine_ls_structure_factor_coef Fsqd
_refine_ls_weighting_details 'w=1/[\s^2^(Fo^2^)+(0.0534P)^2^+0.3626P] where P=(Fo^2^+2Fc^2^)/3'
_refine_ls_weighting_scheme calc
_refine_ls_wR_factor_gt 0.1079
_refine_ls_wR_factor_ref 0.1339
_reflns_Friedel_coverage 0.0
_reflns_limit_h_max 8
_reflns_limit_h_min -12
_reflns_limit_k_max 28
_reflns_limit_k_min 0
_reflns_limit_l_max 17
_reflns_limit_l_min -7
_reflns_number_gt 3925
_reflns_number_total 6365
_reflns_threshold_expression I>=2u(I)
_cod_data_source_file d2gc03214g2.cif
_cod_data_source_block 220106ZLL2_0m
_cod_depositor_comments 'Adding full bibliography for 7245956.cif.'
_cod_original_cell_volume 2828.0(5)
_cod_original_sg_symbol_Hall '-P 2ybc (x-z,y,z)'
_cod_database_code 7245956
_olex2_refinement_description
;
1. Fixed Uiso
 At 1.2 times of:
  All C(H) groups
2.a Aromatic/amide H refined with riding coordinates:
 C00C(H00C), C00D(H00D), C00E(H00E), C00F(H00F), C00G(H00G), C00H(H00H),
 C00I(H00I), C00J(H00J), C00K(H00K), C00L(H00L), C00M(H00M), C00N(H00N),
 C00O(H00O), C00P(H00P), C00Q(H00Q), C00R(H00R), C00S(H00S), C00T(H00T),
 C00U(H00U), C00V(H00V), C00W(H00W), C00X(H00X), C00Y(H00Y), C00Z(H00Z),
 C010(H010), C011(H011), C012(H012), C013(H013), C014(H014)
;
_olex2_submission_special_instructions 'No special instructions were received'

loop_
_space_group_symop_id
_space_group_symop_operation_xyz
1 x,y,z
2 -x+1/2,y+1/2,-z+1/2
3 -x,-y,-z
4 x-1/2,-y-1/2,z-1/2

loop_
_atom_site_label
_atom_site_type_symbol
_atom_site_fract_x
_atom_site_fract_y
_atom_site_fract_z
_atom_site_U_iso_or_equiv
_atom_site_adp_type
_atom_site_occupancy
_atom_site_refinement_flags_posn
O001 O 0.79967(12) 0.31213(5) 0.39229(8) 0.0452(3) Uani 1.000000 .
N002 N 0.83610(15) 0.32029(6) 0.29915(10) 0.0449(4) Uani 1.000000 .
C00A C 0.80292(19) 0.37618(7) 0.14632(13) 0.0450(4) Uani 1.000000 .
C00B C 0.29711(19) 0.49213(7) 0.31205(14) 0.0463(4) Uani 1.000000 .
C00C C 0.98728(19) 0.28780(7) 0.66701(13) 0.0455(4) Uani 1.000000 .
H00C H 1.08349(19) 0.28658(7) 0.66921(13) 0.0546(5) Uiso 1.000000 R
C00D C 0.51757(19) 0.36870(7) 0.25881(14) 0.0473(4) Uani 1.000000 .
H00D H 0.50548(19) 0.32922(7) 0.24350(14) 0.0567(5) Uiso 1.000000 R
C00E C 1.0805(2) 0.35861(8) 0.47536(13) 0.0491(4) Uani 1.000000 .
H00E H 1.0023(2) 0.38342(8) 0.46711(13) 0.0590(5) Uiso 1.000000 R
C00F C 0.40554(19) 0.40006(7) 0.27376(14) 0.0484(4) Uani 1.000000 .
H00F H 0.31820(19) 0.38152(7) 0.26678(14) 0.0580(5) Uiso 1.000000 R
C00G C 0.6645(2) 0.45318(8) 0.29453(15) 0.0532(5) Uani 1.000000 .
H00G H 0.7523(2) 0.47157(8) 0.30251(15) 0.0639(6) Uiso 1.000000 R
C00H C 1.17882(18) 0.26345(8) 0.49123(13) 0.0480(4) Uani 1.000000 .
H00H H 1.16820(18) 0.22334(8) 0.49330(13) 0.0576(5) Uiso 1.000000 R
C00I C 0.8427(2) 0.16964(8) 0.48469(15) 0.0530(5) Uani 1.000000 .
H00I H 0.8299(2) 0.17924(8) 0.54882(15) 0.0635(6) Uiso 1.000000 R
C00J C 0.5527(2) 0.48407(7) 0.31099(15) 0.0540(5) Uani 1.000000 .
H00J H 0.5668(2) 0.52296(7) 0.33067(15) 0.0648(6) Uiso 1.000000 R
C00K C 0.73522(19) 0.28573(8) 0.57013(14) 0.0516(5) Uani 1.000000 .
H00K H 0.65959(19) 0.28323(8) 0.50610(14) 0.0619(6) Uiso 1.000000 R
C00L C 1.2149(2) 0.38168(9) 0.48631(15) 0.0603(5) Uani 1.000000 .
H00L H 1.2267(2) 0.42174(9) 0.48463(15) 0.0724(6) Uiso 1.000000 R
C00M C 0.9557(2) 0.29366(8) 0.76057(14) 0.0578(5) Uani 1.000000 .
H00M H 1.0306(2) 0.29640(8) 0.82495(14) 0.0694(6) Uiso 1.000000 R
C00N C 0.9071(2) 0.19571(8) 0.33400(14) 0.0591(5) Uani 1.000000 .
H00N H 0.9388(2) 0.22306(8) 0.29508(14) 0.0710(6) Uiso 1.000000 R
C00O C 1.3312(2) 0.34549(10) 0.49968(16) 0.0644(6) Uani 1.000000 .
H00O H 1.4219(2) 0.36096(10) 0.50646(16) 0.0772(7) Uiso 1.000000 R
C00P C 0.3168(2) 0.53245(8) 0.39275(16) 0.0609(5) Uani 1.000000 .
H00P H 0.4096(2) 0.53983(8) 0.43910(16) 0.0731(6) Uiso 1.000000 R
C00Q C 1.3138(2) 0.28692(9) 0.50300(16) 0.0611(5) Uani 1.000000 .
H00Q H 1.3932(2) 0.26249(9) 0.51326(16) 0.0733(6) Uiso 1.000000 R
C00R C 0.9311(2) 0.35550(9) 0.13558(15) 0.0583(5) Uani 1.000000 .
H00R H 0.9929(2) 0.33261(9) 0.18880(15) 0.0700(6) Uiso 1.000000 R
C00S C 0.7142(2) 0.41049(9) 0.06654(14) 0.0634(5) Uani 1.000000 .
H00S H 0.6278(2) 0.42483(9) 0.07212(14) 0.0761(7) Uiso 1.000000 R
C00T C 0.1576(2) 0.48273(9) 0.24457(16) 0.0603(5) Uani 1.000000 .
H00T H 0.1417(2) 0.45588(9) 0.18978(16) 0.0724(6) Uiso 1.000000 R
C00U C 0.8148(2) 0.29543(9) 0.75853(15) 0.0636(5) Uani 1.000000 .
H00U H 0.7938(2) 0.29939(9) 0.82140(15) 0.0763(7) Uiso 1.000000 R
C00V C 0.7046(2) 0.29133(9) 0.66356(15) 0.0631(5) Uani 1.000000 .
H00V H 0.6087(2) 0.29234(9) 0.66216(15) 0.0757(7) Uiso 1.000000 R
C00W C 0.8174(2) 0.11330(9) 0.44770(19) 0.0710(6) Uani 1.000000 .
H00W H 0.7873(2) 0.08550(9) 0.48667(19) 0.0852(7) Uiso 1.000000 R
C00X C 0.1992(3) 0.56186(9) 0.40492(19) 0.0736(6) Uani 1.000000 .
H00X H 0.2137(3) 0.58869(9) 0.45960(19) 0.0883(8) Uiso 1.000000 R
C00Y C 0.9673(3) 0.36872(11) 0.04632(19) 0.0776(7) Uani 1.000000 .
H00Y H 1.0527(3) 0.35412(11) 0.03952(19) 0.0931(8) Uiso 1.000000 R
C00Z C 0.0632(3) 0.55185(10) 0.3377(2) 0.0759(6) Uani 1.000000 .
H00Z H -0.0150(3) 0.57174(10) 0.3466(2) 0.0910(8) Uiso 1.000000 R
C003 C 1.05984(17) 0.29896(7) 0.47645(12) 0.0385(4) Uani 1.000000 .
C004 C 0.64752(17) 0.39510(7) 0.26628(12) 0.0393(4) Uani 1.000000 .
C005 C 0.88667(16) 0.21205(7) 0.42851(12) 0.0402(4) Uani 1.000000 .
C006 C 0.87753(17) 0.28376(7) 0.57036(12) 0.0372(4) Uani 1.000000 .
C007 C 0.91022(16) 0.27534(7) 0.46674(12) 0.0368(4) Uani 1.000000 .
C008 C 0.76374(17) 0.36191(7) 0.24224(12) 0.0401(4) Uani 1.000000 .
C009 C 0.42033(18) 0.45863(7) 0.29895(13) 0.0426(4) Uani 1.000000 .
C010 C 0.8364(2) 0.09834(10) 0.35451(19) 0.0771(7) Uani 1.000000 .
H010 H 0.8193(2) 0.06038(10) 0.32958(19) 0.0925(8) Uiso 1.000000 R
C011 C 0.0410(2) 0.51261(10) 0.25712(19) 0.0718(6) Uani 1.000000 .
H011 H -0.0522(2) 0.50596(10) 0.21076(19) 0.0861(7) Uiso 1.000000 R
C012 C 0.8809(3) 0.13947(10) 0.29737(18) 0.0773(7) Uani 1.000000 .
H012 H 0.8936(3) 0.12931(10) 0.23343(18) 0.0927(8) Uiso 1.000000 R
C013 C 0.7533(3) 0.42369(11) -0.02201(17) 0.0838(7) Uani 1.000000 .
H013 H 0.6930(3) 0.44697(11) -0.07531(17) 0.1005(9) Uiso 1.000000 R
C014 C 0.8796(3) 0.40281(11) -0.03175(19) 0.0863(8) Uani 1.000000 .
H014 H 0.9053(3) 0.41186(11) -0.09125(19) 0.1036(9) Uiso 1.000000 R

loop_
_atom_site_aniso_label
_atom_site_aniso_U_11
_atom_site_aniso_U_22
_atom_site_aniso_U_33
_atom_site_aniso_U_12
_atom_site_aniso_U_13
_atom_site_aniso_U_23
O001 0.0445(7) 0.0574(7) 0.0369(6) 0.0160(5) 0.0177(5) 0.0112(5)
N002 0.0476(8) 0.0541(9) 0.0366(7) 0.0083(7) 0.0186(6) 0.0049(6)
C00A 0.0540(10) 0.0440(10) 0.0400(9) -0.0045(8) 0.0194(8) -0.0014(7)
C00B 0.0560(11) 0.0355(9) 0.0530(10) 0.0025(8) 0.0254(9) 0.0055(8)
C00C 0.0458(10) 0.0471(10) 0.0421(9) 0.0003(8) 0.0124(8) 0.0019(8)
C00D 0.0545(11) 0.0327(9) 0.0569(11) -0.0015(8) 0.0213(9) -0.0055(8)
C00E 0.0553(11) 0.0439(10) 0.0513(10) 0.0017(8) 0.0215(9) 0.0011(8)
C00F 0.0464(10) 0.0431(10) 0.0593(11) -0.0061(8) 0.0224(9) -0.0049(8)
C00G 0.0485(10) 0.0416(10) 0.0735(13) -0.0048(8) 0.0253(10) 0.0023(9)
C00H 0.0415(10) 0.0453(10) 0.0582(11) 0.0024(8) 0.0177(8) 0.0006(8)
C00I 0.0559(11) 0.0474(11) 0.0600(11) -0.0073(9) 0.0250(9) -0.0052(9)
C00J 0.0615(12) 0.0297(9) 0.0748(13) -0.0024(8) 0.0279(10) -0.0026(8)
C00K 0.0428(10) 0.0721(13) 0.0411(10) -0.0004(9) 0.0154(8) -0.0043(9)
C00L 0.0723(14) 0.0526(12) 0.0569(12) -0.0161(11) 0.0222(10) 0.0047(9)
C00M 0.0670(13) 0.0668(13) 0.0354(10) -0.0029(10) 0.0110(9) -0.0004(8)
C00N 0.0786(14) 0.0532(12) 0.0492(11) 0.0033(10) 0.0258(10) -0.0048(9)
C00O 0.0517(12) 0.0822(16) 0.0616(12) -0.0191(11) 0.0218(10) -0.0016(11)
C00P 0.0676(13) 0.0428(11) 0.0744(13) 0.0044(9) 0.0259(11) -0.0077(9)
C00Q 0.0417(11) 0.0697(14) 0.0724(13) 0.0018(9) 0.0194(10) -0.0045(10)
C00R 0.0642(13) 0.0630(13) 0.0563(12) -0.0022(10) 0.0312(10) -0.0038(9)
C00S 0.0776(14) 0.0672(13) 0.0469(11) 0.0031(11) 0.0225(10) 0.0110(10)
C00T 0.0590(12) 0.0604(12) 0.0657(12) 0.0035(10) 0.0261(11) -0.0052(10)
C00U 0.0794(15) 0.0765(14) 0.0432(11) -0.0020(11) 0.0314(11) -0.0048(9)
C00V 0.0540(12) 0.0902(15) 0.0535(11) -0.0011(11) 0.0289(10) -0.0061(11)
C00W 0.0775(15) 0.0517(12) 0.0933(16) -0.0154(11) 0.0408(13) -0.0085(11)
C00X 0.0888(17) 0.0490(12) 0.0931(17) 0.0111(11) 0.0436(15) -0.0125(11)
C00Y 0.0963(18) 0.0787(16) 0.0810(16) -0.0129(14) 0.0606(15) -0.0127(13)
C00Z 0.0766(16) 0.0629(14) 0.1018(18) 0.0171(12) 0.0480(15) 0.0032(13)
C003 0.0416(9) 0.0410(9) 0.0357(8) 0.0006(7) 0.0163(7) 0.0018(7)
C004 0.0455(9) 0.0373(9) 0.0353(8) 0.0036(7) 0.0134(7) 0.0053(7)
C005 0.0343(8) 0.0458(10) 0.0387(9) 0.0023(7) 0.0092(7) -0.0028(7)
C006 0.0414(9) 0.0354(8) 0.0365(8) 0.0017(7) 0.0149(7) 0.0012(7)
C007 0.0364(8) 0.0393(9) 0.0348(8) 0.0057(7) 0.0118(7) 0.0032(7)
C008 0.0415(9) 0.0412(9) 0.0369(8) 0.0015(7) 0.0119(7) 0.0016(7)
C009 0.0517(10) 0.0355(9) 0.0439(9) 0.0013(8) 0.0200(8) 0.0025(7)
C010 0.0825(16) 0.0544(13) 0.0931(17) -0.0153(12) 0.0268(14) -0.0295(12)
C011 0.0563(13) 0.0756(15) 0.0882(16) 0.0077(11) 0.0302(12) 0.0022(13)
C012 0.1045(18) 0.0684(15) 0.0593(13) 0.0038(13) 0.0273(13) -0.0220(11)
C013 0.123(2) 0.0825(17) 0.0479(12) -0.0025(15) 0.0307(14) 0.0151(11)
C014 0.135(2) 0.0820(17) 0.0628(15) -0.0260(17) 0.0614(16) -0.0073(13)

loop_
_atom_type_symbol
_atom_type_scat_dispersion_real
_atom_type_scat_dispersion_imag
_atom_type_scat_Cromer_Mann_a1
_atom_type_scat_Cromer_Mann_a2
_atom_type_scat_Cromer_Mann_a3
_atom_type_scat_Cromer_Mann_a4
_atom_type_scat_Cromer_Mann_b1
_atom_type_scat_Cromer_Mann_b2
_atom_type_scat_Cromer_Mann_b3
_atom_type_scat_Cromer_Mann_b4
_atom_type_scat_Cromer_Mann_c
_atom_type_scat_source
_atom_type_scat_dispersion_source
H 0.00000 0.00000 0.49300 0.32291 0.14019 0.04081 10.51090 26.12570 3.14236 57.79970 0.0030380000826 'International Tables Volume C Table 6.1.1.4 (pp. 500-502)' 'Henke, Gullikson and Davis, At. Data and Nucl. Data Tables, 1993, 54, 2'
C 0.00347 0.00161 2.31000 1.02000 1.58860 0.86500 20.84390 10.20750 0.56870 51.65120 0.215599998832 'International Tables Volume C Table 6.1.1.4 (pp. 500-502)' 'Henke, Gullikson and Davis, At. Data and Nucl. Data Tables, 1993, 54, 2'
O 0.01158 0.00611 3.04850 2.28680 1.54630 0.86700 13.27710 5.70110 0.32390 32.90890 0.250800013542 'International Tables Volume C Table 6.1.1.4 (pp. 500-502)' 'Henke, Gullikson and Davis, At. Data and Nucl. Data Tables, 1993, 54, 2'
N 0.00653 0.00323 12.21260 3.13220 2.01250 1.16630 0.00570 9.89330 28.99750 0.58260 -11.5290002823 'International Tables Volume C Table 6.1.1.4 (pp. 500-502)' 'Henke, Gullikson and Davis, At. Data and Nucl. Data Tables, 1993, 54, 2'

loop_
_geom_angle_atom_site_label_1
_geom_angle_atom_site_label_2
_geom_angle_atom_site_label_3
_geom_angle
_geom_angle_site_symmetry_1
_geom_angle_site_symmetry_3
_geom_angle_publ_flag
C007 O001 N002 109.28(10) . . ?
C008 N002 O001 111.85(13) . . ?
C00S C00A C00R 118.46(17) . . ?
C008 C00A C00R 120.42(16) . . ?
C008 C00A C00S 121.11(16) . . ?
C00T C00B C00P 117.89(17) . . ?
C009 C00B C00P 121.73(17) . . ?
C009 C00B C00T 120.36(16) . . ?
C006 C00C C00M 120.84(16) . . ?
C004 C00D C00F 120.86(15) . . ?
C003 C00E C00L 121.09(17) . . ?
C009 C00F C00D 121.33(16) . . ?
C004 C00G C00J 120.71(16) . . ?
C003 C00H C00Q 120.67(17) . . ?
C005 C00I C00W 121.41(19) . . ?
C009 C00J C00G 121.51(16) . . ?
C006 C00K C00V 120.86(16) . . ?
C00O C00L C00E 119.90(18) . . ?
C00U C00M C00C 120.20(17) . . ?
C012 C00N C005 120.70(19) . . ?
C00Q C00O C00L 119.91(18) . . ?
C00X C00P C00B 120.5(2) . . ?
C00O C00Q C00H 120.46(18) . . ?
C00Y C00R C00A 120.4(2) . . ?
C013 C00S C00A 120.2(2) . . ?
C011 C00T C00B 121.14(19) . . ?
C00V C00U C00M 119.82(17) . . ?
C00U C00V C00K 120.28(18) . . ?
C010 C00W C00I 120.2(2) . . ?
C00Z C00X C00P 120.6(2) . . ?
C014 C00Y C00R 120.8(2) . . ?
C011 C00Z C00X 120.1(2) . . ?
C00H C003 C00E 117.95(15) . . ?
C007 C003 C00E 119.36(14) . . ?
C007 C003 C00H 122.62(14) . . ?
C00G C004 C00D 118.05(16) . . ?
C008 C004 C00D 120.41(14) . . ?
C008 C004 C00G 121.53(15) . . ?
C00N C005 C00I 117.53(16) . . ?
C007 C005 C00I 121.99(15) . . ?
C007 C005 C00N 120.47(15) . . ?
C00K C006 C00C 118.00(15) . . ?
C007 C006 C00C 121.58(14) . . ?
C007 C006 C00K 120.39(14) . . ?
C003 C007 O001 108.87(12) . . ?
C005 C007 O001 108.93(12) . . ?
C005 C007 C003 113.71(13) . . ?
C006 C007 O001 102.32(11) . . ?
C006 C007 C003 110.80(12) . . ?
C006 C007 C005 111.56(13) . . ?
C00A C008 N002 115.33(14) . . ?
C004 C008 N002 124.62(14) . . ?
C004 C008 C00A 120.05(14) . . ?
C00F C009 C00B 120.60(15) . . ?
C00J C009 C00B 121.97(15) . . ?
C00J C009 C00F 117.44(16) . . ?
C012 C010 C00W 119.7(2) . . ?
C00Z C011 C00T 119.8(2) . . ?
C010 C012 C00N 120.5(2) . . ?
C014 C013 C00S 120.7(2) . . ?
C013 C014 C00Y 119.4(2) . . ?

loop_
_geom_bond_atom_site_label_1
_geom_bond_atom_site_label_2
_geom_bond_distance
_geom_bond_site_symmetry_2
_geom_bond_publ_flag
O001 N002 1.4110(16) . ?
O001 C007 1.4715(18) . ?
N002 C008 1.281(2) . ?
C00A C00R 1.388(3) . ?
C00A C00S 1.379(2) . ?
C00A C008 1.486(2) . ?
C00B C00P 1.385(2) . ?
C00B C00T 1.382(3) . ?
C00B C009 1.485(2) . ?
C00C C00M 1.385(2) . ?
C00C C006 1.384(2) . ?
C00D C00F 1.377(2) . ?
C00D C004 1.380(2) . ?
C00E C00L 1.377(3) . ?
C00E C003 1.388(2) . ?
C00F C009 1.385(2) . ?
C00G C00J 1.378(2) . ?
C00G C004 1.383(2) . ?
C00H C00Q 1.384(2) . ?
C00H C003 1.380(2) . ?
C00I C00W 1.380(3) . ?
C00I C005 1.381(2) . ?
C00J C009 1.378(2) . ?
C00K C00V 1.379(2) . ?
C00K C006 1.388(2) . ?
C00L C00O 1.372(3) . ?
C00M C00U 1.366(3) . ?
C00N C005 1.390(2) . ?
C00N C012 1.377(3) . ?
C00O C00Q 1.361(3) . ?
C00P C00X 1.386(3) . ?
C00R C00Y 1.381(3) . ?
C00S C013 1.387(3) . ?
C00T C011 1.386(3) . ?
C00U C00V 1.371(3) . ?
C00W C010 1.359(3) . ?
C00X C00Z 1.357(3) . ?
C00Y C014 1.360(3) . ?
C00Z C011 1.366(3) . ?
C003 C007 1.523(2) . ?
C004 C008 1.486(2) . ?
C005 C007 1.535(2) . ?
C006 C007 1.528(2) . ?
C010 C012 1.371(3) . ?
C013 C014 1.368(3) . ?
